data_7047425
loop_
_publ_author_name
'Pujales-Paradela, Rosa'
'Rodr\'iguez-Rodr\'iguez, Aurora'
'Gayoso-Padula, Antonella'
'Brandariz, Isabel'
'Valencia, Laura'
'Esteban-G\'omez, David'
'Platas-Iglesias, Carlos'

_publ_section_title
;
 On the consequences of the stereochemical activity of the Bi(iii)
 6s<sup>2</sup> lone pair in cyclen-based complexes. The [Bi(DO3A)] case.
;
_journal_issue 39
_journal_name_full 'Dalton transactions (Cambridge, England : 2003)'
_journal_page_first 13830
_journal_page_last 13842
_journal_paper_doi 10.1039/c8dt02602e
_journal_volume 47
_journal_year 2018
_chemical_formula_sum 'C14 H30 Bi N4 O9.5'
_chemical_formula_weight 615.40
_space_group_crystal_system monoclinic
_space_group_IT_number 14
_space_group_name_Hall '-P 2ybc'
_space_group_name_H-M_alt 'P 1 21/c 1'
_symmetry_space_group_name_Hall '-P 2ybc'
_symmetry_space_group_name_H-M 'P 1 21/c 1'
_atom_sites_solution_hydrogens mixed
_audit_creation_method SHELXL-2014/7
_audit_update_record
;
2018-07-24 deposited with the CCDC.
2018-09-03 downloaded from the CCDC.
;
_cell_angle_alpha 90
_cell_angle_beta 95.157(2)
_cell_angle_gamma 90
_cell_formula_units_Z 4
_cell_length_a 7.9658(4)
_cell_length_b 9.4955(5)
_cell_length_c 26.0125(14)
_cell_measurement_reflns_used 9945
_cell_measurement_temperature 100(2)
_cell_measurement_theta_max 28.38
_cell_measurement_theta_min 2.66
_cell_volume 1959.60(18)
_computing_cell_refinement 'Bruker SAINT'
_computing_data_collection 'Bruker APEX3'
_computing_data_reduction 'Bruker SAINT'
_computing_molecular_graphics 'WebLab viewer Pro 4.0'
_computing_publication_material 'WinGX publication routines (Farrugia, 2014)'
_computing_structure_refinement 'SHELXL-2014/7 (Sheldrick, 2014)'
_computing_structure_solution 'SHELXT-2014/7 (Sheldrick, 2014)'
_diffrn_ambient_temperature 100(2)
_diffrn_measured_fraction_theta_full 0.999
_diffrn_measured_fraction_theta_max 0.999
_diffrn_measurement_device_type 'Bruker D8 Venture Photon 100 CMOS'
_diffrn_measurement_method '\f and \w scans'
_diffrn_radiation_type MoK\a
_diffrn_radiation_wavelength 0.71073
_diffrn_reflns_av_R_equivalents 0.0328
_diffrn_reflns_av_unetI/netI 0.0214
_diffrn_reflns_Laue_measured_fraction_full 0.999
_diffrn_reflns_Laue_measured_fraction_max 0.999
_diffrn_reflns_limit_h_max 10
_diffrn_reflns_limit_h_min -10
_diffrn_reflns_limit_k_max 12
_diffrn_reflns_limit_k_min -12
_diffrn_reflns_limit_l_max 34
_diffrn_reflns_limit_l_min -34
_diffrn_reflns_number 31052
_diffrn_reflns_point_group_measured_fraction_full 0.999
_diffrn_reflns_point_group_measured_fraction_max 0.999
_diffrn_reflns_theta_full 25.242
_diffrn_reflns_theta_max 28.379
_diffrn_reflns_theta_min 2.284
_diffrn_source 'Incoatec high brillance I\muS microsource'
_exptl_absorpt_coefficient_mu 9.056
_exptl_absorpt_correction_T_max 0.7457
_exptl_absorpt_correction_T_min 0.3729
_exptl_absorpt_correction_type multi-scan
_exptl_absorpt_process_details 'SADABS-2016/2 (Bruker AXS Inc.)'
_exptl_crystal_colour colourless
_exptl_crystal_density_diffrn 2.086
_exptl_crystal_description prism
_exptl_crystal_F_000 1204
_exptl_crystal_recrystallization_method 'Re-crystallisation from solvent: water'
_exptl_crystal_size_max 0.214
_exptl_crystal_size_mid 0.087
_exptl_crystal_size_min 0.079
_refine_diff_density_max 3.441
_refine_diff_density_min -2.381
_refine_diff_density_rms 0.181
_refine_ls_extinction_method none
_refine_ls_goodness_of_fit_ref 1.223
_refine_ls_hydrogen_treatment constr
_refine_ls_matrix_type full
_refine_ls_number_parameters 256
_refine_ls_number_reflns 4913
_refine_ls_number_restraints 0
_refine_ls_restrained_S_all 1.223
_refine_ls_R_factor_all 0.0318
_refine_ls_R_factor_gt 0.0292
_refine_ls_shift/su_max 0.001
_refine_ls_shift/su_mean 0.000
_refine_ls_structure_factor_coef Fsqd
_refine_ls_weighting_details 'w=1/[\s^2^(Fo^2^)+(0.0043P)^2^+20.5974P] where P=(Fo^2^+2Fc^2^)/3'
_refine_ls_weighting_scheme calc
_refine_ls_wR_factor_gt 0.0680
_refine_ls_wR_factor_ref 0.0687
_reflns_Friedel_coverage 0.000
_reflns_number_gt 4584
_reflns_number_total 4913
_reflns_threshold_expression 'I > 2\s(I)'
_cod_data_source_file c8dt02602e2.cif
_cod_data_source_block Bi_DO3A
_cod_depositor_comments 'Adding full bibliography for 7047425.cif.'
_cod_original_formula_sum 'C14 H30 Bi N4 O9.50'
_cod_database_code 7047425
_shelx_shelxl_version_number 2014/7
_shelx_space_group_comment
;
The symmetry employed for this shelxl refinement is uniquely defined
by the following loop, which should always be used as a source of
symmetry information in preference to the above space-group names.
They are only intended as comments.
;
_shelx_estimated_absorpt_t_min 0.247
_shelx_estimated_absorpt_t_max 0.535

loop_
_space_group_symop_operation_xyz
'x, y, z'
'-x, y+1/2, -z+1/2'
'-x, -y, -z'
'x, -y-1/2, z-1/2'

loop_
_atom_site_label
_atom_site_type_symbol
_atom_site_fract_x
_atom_site_fract_y
_atom_site_fract_z
_atom_site_U_iso_or_equiv
_atom_site_adp_type
_atom_site_occupancy
_atom_site_site_symmetry_order
_atom_site_calc_flag
_atom_site_refinement_flags_posn
_atom_site_refinement_flags_adp
_atom_site_refinement_flags_occupancy
Bi1 Bi 0.56202(2) 0.20780(2) 0.33150(2) 0.00712(5) Uani 1 1 d . . .
C1 C 0.7979(6) -0.0700(5) 0.30430(19) 0.0106(9) Uani 1 1 d . . .
H1A H 0.9056 -0.1098 0.2947 0.013 Uiso 1 1 calc R U .
H1B H 0.7045 -0.1210 0.2847 0.013 Uiso 1 1 calc R U .
C2 C 0.7858(6) -0.0894(5) 0.36168(19) 0.0106(9) Uani 1 1 d . . .
H2A H 0.7910 -0.1910 0.3702 0.013 Uiso 1 1 calc R U .
H2B H 0.8828 -0.0425 0.3811 0.013 Uiso 1 1 calc R U .
C3 C 0.6365(6) -0.0085(5) 0.43436(19) 0.0117(9) Uani 1 1 d . . .
H3A H 0.6891 -0.0922 0.4519 0.014 Uiso 1 1 calc R U .
H3B H 0.5212 0.0013 0.4452 0.014 Uiso 1 1 calc R U .
C4 C 0.7387(7) 0.1218(5) 0.45061(19) 0.0135(9) Uani 1 1 d . . .
H4A H 0.7439 0.1321 0.4886 0.016 Uiso 1 1 calc R U .
H4B H 0.8554 0.1103 0.4410 0.016 Uiso 1 1 calc R U .
C5 C 0.7896(7) 0.3684(5) 0.43007(19) 0.0156(10) Uani 1 1 d . . .
H5A H 0.8537 0.3651 0.4645 0.019 Uiso 1 1 calc R U .
H5B H 0.7290 0.4594 0.4270 0.019 Uiso 1 1 calc R U .
C6 C 0.9111(7) 0.3600(5) 0.38885(19) 0.0151(10) Uani 1 1 d . . .
H6A H 0.9900 0.4406 0.3926 0.018 Uiso 1 1 calc R U .
H6B H 0.9780 0.2723 0.3935 0.018 Uiso 1 1 calc R U .
C7 C 0.9339(6) 0.3119(5) 0.2976(2) 0.0120(9) Uani 1 1 d . . .
H7A H 1.0455 0.3577 0.3041 0.014 Uiso 1 1 calc R U .
H7B H 0.8856 0.3390 0.2626 0.014 Uiso 1 1 calc R U .
C8 C 0.9553(6) 0.1521(5) 0.3003(2) 0.0123(9) Uani 1 1 d . . .
H8A H 1.0300 0.1209 0.2741 0.015 Uiso 1 1 calc R U .
H8B H 1.0084 0.1250 0.3348 0.015 Uiso 1 1 calc R U .
C9 C 0.4825(6) -0.1229(5) 0.36211(19) 0.0112(9) Uani 1 1 d . . .
H9A H 0.4853 -0.2044 0.3859 0.013 Uiso 1 1 calc R U .
H9B H 0.4938 -0.1594 0.3269 0.013 Uiso 1 1 calc R U .
C10 C 0.3127(6) -0.0482(5) 0.36272(19) 0.0131(9) Uani 1 1 d . . .
C11 C 0.5147(7) 0.2944(6) 0.45184(19) 0.0167(10) Uani 1 1 d . . .
H11A H 0.5523 0.3343 0.4861 0.020 Uiso 1 1 calc R U .
H11B H 0.4447 0.2105 0.4573 0.020 Uiso 1 1 calc R U .
C12 C 0.4069(7) 0.4042(5) 0.42058(19) 0.0134(9) Uani 1 1 d . . .
C13 C 0.7638(6) 0.5072(5) 0.32225(19) 0.0113(9) Uani 1 1 d . . .
H13A H 0.8620 0.5652 0.3148 0.014 Uiso 1 1 calc R U .
H13B H 0.7129 0.5504 0.3518 0.014 Uiso 1 1 calc R U .
C14 C 0.6345(6) 0.5065(5) 0.27502(19) 0.0107(9) Uani 1 1 d . . .
N1 N 0.7889(5) 0.0825(4) 0.29094(16) 0.0091(8) Uani 1 1 d . . .
H1 H 0.7584 0.0874 0.2528 0.011 Uiso 1 1 calc R U .
N2 N 0.6271(5) -0.0295(4) 0.37746(16) 0.0090(7) Uani 1 1 d . . .
N3 N 0.6642(5) 0.2507(4) 0.42592(16) 0.0115(8) Uani 1 1 d . . .
N4 N 0.8216(5) 0.3617(4) 0.33630(15) 0.0097(8) Uani 1 1 d . . .
O1 O 0.3127(4) 0.0845(4) 0.36842(15) 0.0141(7) Uani 1 1 d . . .
O2 O 0.1838(4) -0.1233(4) 0.35705(15) 0.0170(7) Uani 1 1 d . . .
O3 O 0.4287(5) 0.4183(4) 0.37333(14) 0.0144(7) Uani 1 1 d . . .
O4 O 0.3026(5) 0.4697(4) 0.44446(15) 0.0199(8) Uani 1 1 d . . .
O5 O 0.5576(4) 0.3932(4) 0.26415(13) 0.0132(7) Uani 1 1 d . . .
O6 O 0.6116(5) 0.6200(4) 0.25148(14) 0.0170(7) Uani 1 1 d . . .
O1W O 0.2059(4) 0.6017(4) 0.31757(10) 0.0155(7) Uani 1 1 d G . .
H1WA H 0.1910 0.6871 0.3284 0.023 Uiso 1 1 d G U .
H1WB H 0.2781 0.5649 0.3409 0.023 Uiso 1 1 d G U .
O2W O 0.1053(3) 0.7035(3) 0.43925(10) 0.0254(9) Uani 1 1 d G . .
H2WA H 0.1680 0.6299 0.4355 0.038 Uiso 1 1 d G U .
H2WB H 0.1292 0.7448 0.4120 0.038 Uiso 1 1 d G U .
O3W O -0.2112(4) 0.6927(4) 0.47218(15) 0.0443(14) Uani 1 1 d G . .
H3WA H -0.1067 0.6964 0.4650 0.066 Uiso 1 1 d G U .
H3WB H -0.2066 0.6555 0.5028 0.066 Uiso 1 1 d G U .
O4W O 1.1314(9) 0.0766(11) 0.4507(3) 0.055(3) Uani 0.5 1 d G . P

loop_
_atom_site_aniso_label
_atom_site_aniso_U_11
_atom_site_aniso_U_22
_atom_site_aniso_U_33
_atom_site_aniso_U_23
_atom_site_aniso_U_13
_atom_site_aniso_U_12
Bi1 0.00829(8) 0.00479(8) 0.00785(8) 0.00046(6) -0.00162(5) 0.00049(6)
C1 0.008(2) 0.004(2) 0.020(2) 0.0007(17) 0.0015(18) 0.0011(16)
C2 0.008(2) 0.008(2) 0.016(2) 0.0000(17) -0.0007(17) 0.0017(17)
C3 0.016(2) 0.007(2) 0.012(2) 0.0028(17) -0.0004(18) -0.0012(18)
C4 0.021(2) 0.010(2) 0.009(2) 0.0021(18) -0.0052(18) 0.0023(19)
C5 0.026(3) 0.009(2) 0.011(2) 0.0001(18) -0.0081(19) -0.004(2)
C6 0.019(2) 0.011(2) 0.013(2) 0.0017(18) -0.0083(19) -0.0056(19)
C7 0.010(2) 0.007(2) 0.019(2) 0.0025(18) 0.0003(18) -0.0021(17)
C8 0.007(2) 0.010(2) 0.020(2) 0.0019(18) -0.0007(18) -0.0023(17)
C9 0.011(2) 0.008(2) 0.015(2) 0.0012(18) -0.0007(17) -0.0024(17)
C10 0.014(2) 0.014(2) 0.012(2) 0.0036(18) 0.0001(18) 0.0005(19)
C11 0.027(3) 0.015(2) 0.009(2) 0.0005(19) 0.0029(19) 0.003(2)
C12 0.019(2) 0.006(2) 0.014(2) -0.0007(17) 0.0001(19) 0.0003(18)
C13 0.013(2) 0.007(2) 0.014(2) 0.0024(17) -0.0026(18) -0.0009(17)
C14 0.009(2) 0.011(2) 0.012(2) 0.0015(17) 0.0012(17) 0.0023(17)
N1 0.0067(17) 0.0066(18) 0.0138(19) -0.0002(15) -0.0014(14) -0.0016(14)
N2 0.0072(17) 0.0068(18) 0.0129(19) 0.0000(15) -0.0003(14) -0.0016(15)
N3 0.018(2) 0.0061(18) 0.0101(19) 0.0008(14) -0.0016(16) -0.0003(15)
N4 0.0132(19) 0.0044(18) 0.0109(19) 0.0011(14) -0.0028(15) -0.0006(15)
O1 0.0119(16) 0.0082(16) 0.0221(19) 0.0029(14) 0.0006(14) 0.0012(13)
O2 0.0116(16) 0.0114(17) 0.027(2) 0.0027(15) -0.0008(14) -0.0017(14)
O3 0.0224(19) 0.0087(16) 0.0120(17) 0.0004(13) -0.0001(14) 0.0050(14)
O4 0.028(2) 0.0156(19) 0.0161(18) 0.0006(15) 0.0042(16) 0.0098(16)
O5 0.0162(17) 0.0114(17) 0.0112(16) 0.0029(13) -0.0034(13) -0.0031(14)
O6 0.0196(18) 0.0134(17) 0.0169(18) 0.0054(15) -0.0044(14) -0.0017(15)
O1W 0.0201(18) 0.0109(17) 0.0149(18) -0.0009(14) -0.0027(14) 0.0003(14)
O2W 0.033(2) 0.024(2) 0.021(2) 0.0092(17) 0.0131(17) 0.0130(19)
O3W 0.036(3) 0.025(3) 0.076(4) 0.024(3) 0.030(3) 0.016(2)
O4W 0.041(6) 0.057(8) 0.067(8) 0.008(6) 0.004(6) 0.005(6)

loop_
_atom_type_symbol
_atom_type_description
_atom_type_scat_dispersion_real
_atom_type_scat_dispersion_imag
_atom_type_scat_source
C C 0.0033 0.0016 'International Tables Vol C Tables 4.2.6.8 and 6.1.1.4'
H H 0.0000 0.0000 'International Tables Vol C Tables 4.2.6.8 and 6.1.1.4'
N N 0.0061 0.0033 'International Tables Vol C Tables 4.2.6.8 and 6.1.1.4'
O O 0.0106 0.0060 'International Tables Vol C Tables 4.2.6.8 and 6.1.1.4'
Bi Bi -4.1077 10.2566 'International Tables Vol C Tables 4.2.6.8 and 6.1.1.4'

loop_
_geom_angle_atom_site_label_1
_geom_angle_atom_site_label_2
_geom_angle_atom_site_label_3
_geom_angle
_geom_angle_site_symmetry_3
N1 Bi1 O5 90.27(13) .
N1 Bi1 N4 70.95(13) .
O5 Bi1 N4 65.42(12) .
N1 Bi1 N3 107.75(14) .
O5 Bi1 N3 123.34(12) .
N4 Bi1 N3 70.78(13) .
N1 Bi1 O3 154.82(13) .
O5 Bi1 O3 76.42(12) .
N4 Bi1 O3 84.02(13) .
N3 Bi1 O3 64.73(12) .
N1 Bi1 O1 124.02(12) .
O5 Bi1 O1 128.73(11) .
N4 Bi1 O1 154.60(13) .
N3 Bi1 O1 84.44(13) .
O3 Bi1 O1 80.32(12) .
N1 Bi1 N2 69.78(13) .
O5 Bi1 N2 159.35(12) .
N4 Bi1 N2 110.65(12) .
N3 Bi1 N2 70.11(13) .
O3 Bi1 N2 124.05(12) .
O1 Bi1 N2 63.79(12) .
N1 Bi1 O6 81.15(12) 2_645
O5 Bi1 O6 70.62(12) 2_645
N4 Bi1 O6 126.86(13) 2_645
N3 Bi1 O6 162.35(13) 2_645
O3 Bi1 O6 113.29(12) 2_645
O1 Bi1 O6 78.00(12) 2_645
N2 Bi1 O6 100.06(12) 2_645
N1 C1 C2 110.0(4) .
N1 C1 H1A 109.7 .
C2 C1 H1A 109.7 .
N1 C1 H1B 109.7 .
C2 C1 H1B 109.7 .
H1A C1 H1B 108.2 .
N2 C2 C1 111.0(4) .
N2 C2 H2A 109.4 .
C1 C2 H2A 109.4 .
N2 C2 H2B 109.4 .
C1 C2 H2B 109.4 .
H2A C2 H2B 108.0 .
N2 C3 C4 111.3(4) .
N2 C3 H3A 109.4 .
C4 C3 H3A 109.4 .
N2 C3 H3B 109.4 .
C4 C3 H3B 109.4 .
H3A C3 H3B 108.0 .
N3 C4 C3 111.6(4) .
N3 C4 H4A 109.3 .
C3 C4 H4A 109.3 .
N3 C4 H4B 109.3 .
C3 C4 H4B 109.3 .
H4A C4 H4B 108.0 .
N3 C5 C6 112.1(4) .
N3 C5 H5A 109.2 .
C6 C5 H5A 109.2 .
N3 C5 H5B 109.2 .
C6 C5 H5B 109.2 .
H5A C5 H5B 107.9 .
N4 C6 C5 111.6(4) .
N4 C6 H6A 109.3 .
C5 C6 H6A 109.3 .
N4 C6 H6B 109.3 .
C5 C6 H6B 109.3 .
H6A C6 H6B 108.0 .
N4 C7 C8 110.9(4) .
N4 C7 H7A 109.5 .
C8 C7 H7A 109.5 .
N4 C7 H7B 109.5 .
C8 C7 H7B 109.5 .
H7A C7 H7B 108.0 .
N1 C8 C7 109.9(4) .
N1 C8 H8A 109.7 .
C7 C8 H8A 109.7 .
N1 C8 H8B 109.7 .
C7 C8 H8B 109.7 .
H8A C8 H8B 108.2 .
N2 C9 C10 112.8(4) .
N2 C9 H9A 109.0 .
C10 C9 H9A 109.0 .
N2 C9 H9B 109.0 .
C10 C9 H9B 109.0 .
H9A C9 H9B 107.8 .
O2 C10 O1 125.0(5) .
O2 C10 C9 116.9(5) .
O1 C10 C9 118.1(4) .
N3 C11 C12 112.5(4) .
N3 C11 H11A 109.1 .
C12 C11 H11A 109.1 .
N3 C11 H11B 109.1 .
C12 C11 H11B 109.1 .
H11A C11 H11B 107.8 .
O4 C12 O3 125.9(5) .
O4 C12 C11 116.1(4) .
O3 C12 C11 117.9(4) .
N4 C13 C14 111.3(4) .
N4 C13 H13A 109.4 .
C14 C13 H13A 109.4 .
N4 C13 H13B 109.4 .
C14 C13 H13B 109.4 .
H13A C13 H13B 108.0 .
O6 C14 O5 125.7(5) .
O6 C14 C13 116.7(4) .
O5 C14 C13 117.6(4) .
C8 N1 C1 111.8(4) .
C8 N1 Bi1 113.1(3) .
C1 N1 Bi1 112.9(3) .
C8 N1 H1 106.1 .
C1 N1 H1 106.1 .
Bi1 N1 H1 106.1 .
C2 N2 C9 111.0(4) .
C2 N2 C3 111.1(4) .
C9 N2 C3 108.5(4) .
C2 N2 Bi1 110.4(3) .
C9 N2 Bi1 106.2(3) .
C3 N2 Bi1 109.5(3) .
C11 N3 C4 110.0(4) .
C11 N3 C5 108.5(4) .
C4 N3 C5 110.3(4) .
C11 N3 Bi1 106.5(3) .
C4 N3 Bi1 111.5(3) .
C5 N3 Bi1 110.0(3) .
C7 N4 C6 110.6(4) .
C7 N4 C13 108.7(4) .
C6 N4 C13 110.4(4) .
C7 N4 Bi1 108.8(3) .
C6 N4 Bi1 111.3(3) .
C13 N4 Bi1 106.9(3) .
C10 O1 Bi1 113.7(3) .
C12 O3 Bi1 115.5(3) .
C14 O5 Bi1 118.2(3) .
C14 O6 Bi1 137.0(3) 2_655
H1WA O1W H1WB 104.5 .
H2WA O2W H2WB 95.9 .
H3WA O3W H3WB 104.5 .

loop_
_geom_bond_atom_site_label_1
_geom_bond_atom_site_label_2
_geom_bond_distance
_geom_bond_site_symmetry_2
Bi1 N1 2.478(4) .
Bi1 O5 2.482(3) .
Bi1 N4 2.526(4) .
Bi1 N3 2.550(4) .
Bi1 O3 2.552(4) .
Bi1 O1 2.565(4) .
Bi1 N2 2.581(4) .
Bi1 O6 2.594(4) 2_645
C1 N1 1.490(6) .
C1 C2 1.516(7) .
C1 H1A 0.9900 .
C1 H1B 0.9900 .
C2 N2 1.478(6) .
C2 H2A 0.9900 .
C2 H2B 0.9900 .
C3 N2 1.488(6) .
C3 C4 1.520(7) .
C3 H3A 0.9900 .
C3 H3B 0.9900 .
C4 N3 1.481(6) .
C4 H4A 0.9900 .
C4 H4B 0.9900 .
C5 N3 1.496(6) .
C5 C6 1.510(8) .
C5 H5A 0.9900 .
C5 H5B 0.9900 .
C6 N4 1.484(6) .
C6 H6A 0.9900 .
C6 H6B 0.9900 .
C7 N4 1.482(6) .
C7 C8 1.528(7) .
C7 H7A 0.9900 .
C7 H7B 0.9900 .
C8 N1 1.481(6) .
C8 H8A 0.9900 .
C8 H8B 0.9900 .
C9 N2 1.480(6) .
C9 C10 1.529(7) .
C9 H9A 0.9900 .
C9 H9B 0.9900 .
C10 O2 1.248(6) .
C10 O1 1.269(6) .
C11 N3 1.480(7) .
C11 C12 1.536(7) .
C11 H11A 0.9900 .
C11 H11B 0.9900 .
C12 O4 1.248(6) .
C12 O3 1.264(6) .
C13 N4 1.491(6) .
C13 C14 1.531(7) .
C13 H13A 0.9900 .
C13 H13B 0.9900 .
C14 O6 1.245(6) .
C14 O5 1.257(6) .
N1 H1 1.0000 .
O6 Bi1 2.594(4) 2_655
O1W H1WA 0.8700 .
O1W H1WB 0.8704 .
O2W H2WA 0.8702 .
O2W H2WB 0.8460 .
O3W H3WA 0.8698 .
O3W H3WB 0.8702 .

loop_
_geom_torsion_atom_site_label_1
_geom_torsion_atom_site_label_2
_geom_torsion_atom_site_label_3
_geom_torsion_atom_site_label_4
_geom_torsion
_geom_torsion_site_symmetry_4
N1 C1 C2 N2 58.7(5) .
N2 C3 C4 N3 59.7(5) .
N3 C5 C6 N4 57.8(5) .
N4 C7 C8 N1 59.0(5) .
N2 C9 C10 O2 -170.7(4) .
N2 C9 C10 O1 9.9(6) .
N3 C11 C12 O4 -164.1(5) .
N3 C11 C12 O3 17.3(7) .
N4 C13 C14 O6 -161.2(4) .
N4 C13 C14 O5 20.7(6) .
C7 C8 N1 C1 -167.6(4) .
C7 C8 N1 Bi1 -38.9(5) .
C2 C1 N1 C8 83.4(5) .
C2 C1 N1 Bi1 -45.4(4) .
C1 C2 N2 C9 76.4(5) .
C1 C2 N2 C3 -162.8(4) .
C1 C2 N2 Bi1 -41.1(4) .
C10 C9 N2 C2 -162.9(4) .
C10 C9 N2 C3 74.8(5) .
C10 C9 N2 Bi1 -42.8(4) .
C4 C3 N2 C2 77.4(5) .
C4 C3 N2 C9 -160.4(4) .
C4 C3 N2 Bi1 -44.9(4) .
C12 C11 N3 C4 -166.0(4) .
C12 C11 N3 C5 73.3(5) .
C12 C11 N3 Bi1 -45.1(5) .
C3 C4 N3 C11 76.5(5) .
C3 C4 N3 C5 -163.9(4) .
C3 C4 N3 Bi1 -41.3(5) .
C6 C5 N3 C11 -157.7(4) .
C6 C5 N3 C4 81.8(5) .
C6 C5 N3 Bi1 -41.6(5) .
C8 C7 N4 C6 75.3(5) .
C8 C7 N4 C13 -163.4(4) .
C8 C7 N4 Bi1 -47.2(4) .
C5 C6 N4 C7 -163.3(4) .
C5 C6 N4 C13 76.3(5) .
C5 C6 N4 Bi1 -42.2(5) .
C14 C13 N4 C7 73.0(5) .
C14 C13 N4 C6 -165.6(4) .
C14 C13 N4 Bi1 -44.4(4) .
O2 C10 O1 Bi1 -148.9(4) .
C9 C10 O1 Bi1 30.4(5) .
O4 C12 O3 Bi1 -156.8(4) .
C11 C12 O3 Bi1 21.7(6) .
O6 C14 O5 Bi1 -161.3(4) .
C13 C14 O5 Bi1 16.7(6) .
O5 C14 O6 Bi1 -6.3(8) 2_655
C13 C14 O6 Bi1 175.8(3) 2_655
